data_7106988
loop_
_publ_author_name
'Samir Barman'
'Hiroyasu Furukawa'
'Olivier Blacque'
'Koushik Venkatesan'
'Omar M. Yaghi'
'Guo-Xin Jin'
'Heinz Berke'

_publ_section_title
;
 Incorporation of active metal sites in MOFs via in situ generated ligand
 deficient metal-linker complexes
;
_journal_name_full Chem.Commun.
_journal_page_first 11882
_journal_paper_doi 10.1039/c1cc14387e
_journal_volume 47
_journal_year 2011
_chemical_formula_moiety 'C67 H71 Cu12 N25 O41, 2(C3 H7 N O), 2(O)'
_chemical_formula_sum 'C73 H85 Cu12 N27 O45'
_chemical_formula_weight 2823.28
_chemical_name_systematic
;
?
;
_space_group_IT_number 57
_symmetry_cell_setting orthorhombic
_symmetry_space_group_name_Hall '-P 2c 2b'
_symmetry_space_group_name_H-M 'P b c m'
_atom_sites_solution_hydrogens geom
_atom_sites_solution_primary direct
_atom_sites_solution_secondary difmap
_audit_creation_method SHELXL-97
_cell_angle_alpha 90.00
_cell_angle_beta 90.00
_cell_angle_gamma 90.00
_cell_formula_units_Z 2
_cell_length_a 15.3345(1)
_cell_length_b 14.5465(1)
_cell_length_c 26.2229(3)
_cell_measurement_reflns_used 26187
_cell_measurement_temperature 183(2)
_cell_measurement_theta_max 32.7325
_cell_measurement_theta_min 2.3252
_cell_volume 5849.37(9)
_computing_cell_refinement
;
CrysAlisPro, Oxford Diffraction Ltd.,
Version 1.171.33.34d (release 27-02-2009 CrysAlis171 .NET)
(compiled Feb 27 2009,15:38:38)
;
_computing_data_collection
;
CrysAlisPro, Oxford Diffraction Ltd.,
Version 1.171.33.34d (release 27-02-2009 CrysAlis171 .NET)
(compiled Feb 27 2009,15:38:38)
;
_computing_data_reduction
;
CrysAlisPro, Oxford Diffraction Ltd.,
Version 1.171.33.34d (release 27-02-2009 CrysAlis171 .NET)
(compiled Feb 27 2009,15:38:38)
;
_computing_molecular_graphics
; ORTEP-3 for Windows, Version 2.01.
Farrugia, L. J. (1997). J. Appl. Cryst. 30, 565.
;
_computing_publication_material
; WinGX -- An integrated system of Windows programs for the solution,
refinment and analysis of single crystal X-ray diffraction data,
Version 1.80.00.
Farrugia, L. J. (1999). J. Appl. Cryst. 32, 837-838.
SHELXL97. Program for crystal structure refinement.
Sheldrick, G.M. (2008). Acta Cryst. A64, 112-122.
PLATON for Windows, Version 1.12.
Spek, A. L. (2003). J. Appl. Cryst. 36, 7-13.
;
_computing_structure_refinement
; SHELXL97. Program for crystal structure refinement.
Sheldrick, G.M. (2008). Acta Cryst. A64, 112-122.
;
_computing_structure_solution
; SHELXS97. Program for Crystal Structure solution.
Sheldrick, G.M. (2008). Acta Cryst. A64, 112-122.
;
_diffrn_ambient_temperature 183(2)
_diffrn_detector_area_resol_mean 10.4498
_diffrn_measured_fraction_theta_full 0.999
_diffrn_measured_fraction_theta_max 0.999
_diffrn_measurement_device_type
; Oxford Diffraction (2007). Oxford Diffraction Ltd.,
Xcalibur CCD system
;
_diffrn_measurement_method 'omega scans'
_diffrn_radiation_monochromator graphite
_diffrn_radiation_source 'Enhance (Mo) X-ray Source'
_diffrn_radiation_type MoK\a
_diffrn_radiation_wavelength 0.71073
_diffrn_reflns_av_R_equivalents 0.0721
_diffrn_reflns_av_sigmaI/netI 0.0520
_diffrn_reflns_limit_h_max 21
_diffrn_reflns_limit_h_min -21
_diffrn_reflns_limit_k_max 20
_diffrn_reflns_limit_k_min -20
_diffrn_reflns_limit_l_max 37
_diffrn_reflns_limit_l_min -37
_diffrn_reflns_number 87527
_diffrn_reflns_theta_full 30.51
_diffrn_reflns_theta_max 30.51
_diffrn_reflns_theta_min 2.48
_diffrn_standards_decay_% 0
_diffrn_standards_interval_count 50
_diffrn_standards_interval_time 90
_diffrn_standards_number 2
_exptl_absorpt_coefficient_mu 2.224
_exptl_absorpt_correction_T_max 0.741
_exptl_absorpt_correction_T_min 0.591
_exptl_absorpt_correction_type analytical
_exptl_absorpt_process_details
;
CrysAlisPro, Oxford Diffraction Ltd.,
Version 1.171.33.34d (release 27-02-2009 CrysAlis171 .NET)
(compiled Feb 27 2009,15:38:38)
Analytical numeric absorption correction using a multifaceted crystal
model based on expressions derived by R.C. Clark & J.S. Reid.
(Clark, R. C. & Reid, J. S. (1995). Acta Cryst. A51, 887-897)
;
_exptl_crystal_colour green
_exptl_crystal_density_diffrn 1.603
_exptl_crystal_density_method 'not measured'
_exptl_crystal_description block
_exptl_crystal_F_000 2840
_exptl_crystal_size_max 0.34
_exptl_crystal_size_mid 0.23
_exptl_crystal_size_min 0.17
_refine_diff_density_max 2.375
_refine_diff_density_min -2.413
_refine_diff_density_rms 0.156
_refine_ls_extinction_method none
_refine_ls_goodness_of_fit_ref 1.037
_refine_ls_hydrogen_treatment constr
_refine_ls_matrix_type full
_refine_ls_number_parameters 363
_refine_ls_number_reflns 9101
_refine_ls_number_restraints 16
_refine_ls_restrained_S_all 1.037
_refine_ls_R_factor_all 0.0773
_refine_ls_R_factor_gt 0.0535
_refine_ls_shift/su_max 0.001
_refine_ls_shift/su_mean 0.000
_refine_ls_structure_factor_coef Fsqd
_refine_ls_weighting_details 'w=1/[\s^2^(Fo^2^)+(0.1162P)^2^] where P=(Fo^2^+2Fc^2^)/3'
_refine_ls_weighting_scheme calc
_refine_ls_wR_factor_gt 0.1738
_refine_ls_wR_factor_ref 0.1820
_reflns_number_gt 6196
_reflns_number_total 9101
_reflns_threshold_expression >2sigma(I)
_cod_data_source_file c1cc14387e.txt
_cod_data_source_block MOF-648
_cod_database_code 7106988

loop_
_symmetry_equiv_pos_as_xyz
'x, y, z'
'-x, -y, z+1/2'
'x, -y+1/2, -z'
'-x, y+1/2, -z+1/2'
'-x, -y, -z'
'x, y, -z-1/2'
'-x, y-1/2, z'
'x, -y-1/2, z-1/2'

loop_
_atom_site_label
_atom_site_type_symbol
_atom_site_fract_x
_atom_site_fract_y
_atom_site_fract_z
_atom_site_U_iso_or_equiv
_atom_site_adp_type
_atom_site_occupancy
_atom_site_symmetry_multiplicity
_atom_site_calc_flag
_atom_site_refinement_flags
_atom_site_disorder_assembly
_atom_site_disorder_group
C1 C 0.2654(3) 0.8524(3) 0.59122(15) 0.0262(8) Uani 1 1 d . . .
C2 C 0.2059(2) 0.8051(3) 0.62177(15) 0.0253(8) Uani 1 1 d . . .
H2 H 0.2032 0.7424 0.6285 0.030 Uiso 1 1 calc R . .
C3 C 0.1512(3) 0.8750(3) 0.63978(15) 0.0250(8) Uani 1 1 d . . .
C4 C 0.3442(2) 0.8331(2) 0.55970(14) 0.0227(7) Uani 1 1 d . . .
C5 C 0.0782(2) 0.8851(2) 0.67685(14) 0.0228(7) Uani 1 1 d . . .
C6 C 0.3262(3) 1.2089(3) 0.59252(15) 0.0278(8) Uani 1 1 d . . .
C7 C 0.2854(2) 1.2751(3) 0.62296(15) 0.0251(8) Uani 1 1 d . . .
H7 H 0.3036 1.3348 0.6297 0.030 Uiso 1 1 calc R . .
C8 C 0.2113(3) 1.2304(2) 0.64070(15) 0.0252(8) Uani 1 1 d . . .
C9 C 0.4077(3) 1.1983(3) 0.56173(15) 0.0252(8) Uani 1 1 d . . .
C10 C 0.1393(3) 1.2458(3) 0.67810(15) 0.0249(8) Uani 1 1 d . . .
C14 C 0.3453(5) 1.0238(4) 0.4523(2) 0.0678(18) Uani 1 1 d . . .
H14 H 0.4001 1.0417 0.4639 0.081 Uiso 1 1 calc R . .
C15 C 0.2534(10) 0.9580(7) 0.3910(4) 0.162(6) Uani 1 1 d . . .
H15A H 0.2205 0.9398 0.4205 0.243 Uiso 1 1 calc R . .
H15B H 0.2592 0.9065 0.3683 0.243 Uiso 1 1 calc R . .
H15C H 0.2237 1.0071 0.3738 0.243 Uiso 1 1 calc R . .
C16 C 0.4196(10) 0.9703(9) 0.3748(4) 0.188(7) Uani 1 1 d . . .
H16A H 0.4249 1.0167 0.3490 0.282 Uiso 1 1 calc R . .
H16B H 0.4149 0.9110 0.3589 0.282 Uiso 1 1 calc R . .
H16C H 0.4702 0.9715 0.3963 0.282 Uiso 1 1 calc R . .
N1 N 0.1758(2) 0.9559(2) 0.62016(14) 0.0294(8) Uani 1 1 d . . .
N2 N 0.2453(2) 0.9431(2) 0.59063(14) 0.0304(8) Uani 1 1 d . . .
N3 N 0.2093(2) 1.1445(2) 0.62216(14) 0.0327(8) Uani 1 1 d . . .
N4 N 0.2781(2) 1.1322(2) 0.59252(15) 0.0352(9) Uani 1 1 d . . .
N6 N 0.3386(5) 0.9885(3) 0.40659(19) 0.0731(18) Uani 1 1 d . . .
O1 O 0.38569(18) 0.90236(17) 0.54369(11) 0.0278(6) Uani 1 1 d . . .
O2 O 0.36642(17) 0.75097(17) 0.55147(10) 0.0248(6) Uani 1 1 d . . .
O3 O 0.05098(19) 0.96548(18) 0.68468(11) 0.0301(6) Uani 1 1 d . . .
O4 O 0.05081(18) 0.81421(17) 0.69841(10) 0.0261(6) Uani 1 1 d . . .
O5 O 0.42434(19) 1.11777(17) 0.54609(11) 0.0303(6) Uani 1 1 d . . .
O6 O 0.45243(17) 1.26737(18) 0.55189(10) 0.0254(6) Uani 1 1 d . . .
O7 O 0.09048(18) 1.17721(17) 0.68717(11) 0.0287(6) Uani 1 1 d . . .
O8 O 0.13037(17) 1.32356(17) 0.69812(10) 0.0241(5) Uani 1 1 d . . .
O10 O 0.2806(3) 1.0345(3) 0.48141(14) 0.0573(10) Uani 1 1 d . . .
Cu1 Cu 0.11812(3) 1.06384(3) 0.64668(2) 0.02996(15) Uani 1 1 d . . .
Cu2 Cu -0.03893(4) 0.82137(4) 0.7500 0.01380(13) Uani 1 2 d S . .
Cu3 Cu 0.32932(3) 1.02484(3) 0.56070(2) 0.03161(15) Uani 1 1 d . . .
Cu4 Cu 0.45869(4) 0.7500 0.5000 0.01359(13) Uani 1 2 d S . .
O9 O 0.0258(3) 1.0901(3) 0.58146(14) 0.0552(9) Uani 1 1 d D . .
C11 C 0.0581(4) 1.1065(4) 0.5371(2) 0.0609(15) Uani 1 1 d D . .
H11 H 0.1185 1.1075 0.5340 0.073 Uiso 1 1 calc R . .
C12 C 0.0542(6) 1.1357(5) 0.4485(3) 0.100(3) Uani 1 1 d D . .
H12A H 0.1163 1.1352 0.4531 0.150 Uiso 1 1 calc R . .
H12B H 0.0366 1.1939 0.4346 0.150 Uiso 1 1 calc R . .
H12C H 0.0377 1.0875 0.4254 0.150 Uiso 1 1 calc R . .
C13 C -0.0803(4) 1.1209(6) 0.5000(3) 0.085(2) Uani 1 1 d D . .
H13A H -0.1015 1.0602 0.4926 0.128 Uiso 1 1 calc R . .
H13B H -0.1042 1.1636 0.4758 0.128 Uiso 1 1 calc R . .
H13C H -0.0978 1.1384 0.5338 0.128 Uiso 1 1 calc R . .
N5 N 0.0123(4) 1.1218(3) 0.49660(17) 0.0640(14) Uani 1 1 d D . .
O12 O 0.4026(11) 1.0162(14) 0.6582(5) 0.084(4) Uani 0.25 1 d PD . .
C20 C 0.3700(14) 0.9678(11) 0.6944(7) 0.084(4) Uani 0.25 1 d PD . .
H20 H 0.3857 0.9062 0.6961 0.101 Uiso 0.25 1 calc PR . .
C21 C 0.3118(14) 1.0948(12) 0.7392(7) 0.084(4) Uani 0.25 1 d PD . .
H21A H 0.2737 1.1050 0.7677 0.126 Uiso 0.25 1 calc PR . .
H21B H 0.2895 1.1264 0.7098 0.126 Uiso 0.25 1 calc PR . .
H21C H 0.3689 1.1177 0.7472 0.126 Uiso 0.25 1 calc PR . .
C22 C 0.2734(14) 0.9344(14) 0.7610(7) 0.084(4) Uani 0.25 1 d PD . .
H22A H 0.2404 0.9670 0.7863 0.126 Uiso 0.25 1 calc PR . .
H22B H 0.3158 0.8960 0.7775 0.126 Uiso 0.25 1 calc PR . .
H22C H 0.2349 0.8970 0.7409 0.126 Uiso 0.25 1 calc PR . .
N8 N 0.3168(11) 0.9985(11) 0.7287(5) 0.084(4) Uani 0.25 1 d PD . .
O11 O 0.3260(5) 0.9805(5) 0.2500 0.0917(13) Uani 1 2 d SD . .
C17 C 0.2423(6) 0.9845(6) 0.2500 0.0917(13) Uani 1 2 d SD . .
H17 H 0.2155 1.0418 0.2500 0.110 Uiso 1 2 calc SR . .
C18 C 0.1009(6) 0.9205(7) 0.2500 0.0917(13) Uani 1 2 d SD . .
H18A H 0.0859 0.9844 0.2474 0.138 Uiso 0.50 1 calc PR . .
H18B H 0.0776 0.8958 0.2811 0.138 Uiso 0.50 1 calc PR . .
H18C H 0.0768 0.8878 0.2215 0.138 Uiso 0.50 1 calc PR . .
C19 C 0.2342(7) 0.8227(6) 0.2500 0.0917(13) Uani 1 2 d SD . .
H19A H 0.2574 0.8101 0.2167 0.138 Uiso 0.50 1 calc PR . .
H19B H 0.1919 0.7766 0.2587 0.138 Uiso 0.50 1 calc PR . .
H19C H 0.2806 0.8219 0.2746 0.138 Uiso 0.50 1 calc PR . .
N7 N 0.1937(5) 0.9108(5) 0.2500 0.0917(13) Uani 1 2 d SD . .
O13A O 0.455(2) 1.153(2) 0.2500 0.212(13) Uiso 0.50 2 d SP A 1
O13B O 0.503(3) 1.229(3) 0.2500 0.257(17) Uiso 0.50 2 d SP B 2

loop_
_atom_site_aniso_label
_atom_site_aniso_U_11
_atom_site_aniso_U_22
_atom_site_aniso_U_33
_atom_site_aniso_U_23
_atom_site_aniso_U_13
_atom_site_aniso_U_12
C1 0.0231(19) 0.0215(16) 0.034(2) -0.0008(15) 0.0108(16) 0.0019(14)
C2 0.0212(18) 0.0256(17) 0.029(2) 0.0008(15) 0.0102(16) 0.0011(14)
C3 0.0221(18) 0.0255(17) 0.0275(19) -0.0030(15) 0.0129(15) -0.0022(14)
C4 0.0205(18) 0.0249(17) 0.0228(18) -0.0018(14) 0.0089(14) 0.0033(14)
C5 0.0176(17) 0.0267(17) 0.0241(18) 0.0000(14) 0.0066(14) -0.0017(14)
C6 0.027(2) 0.0242(17) 0.033(2) 0.0003(16) 0.0154(17) -0.0020(15)
C7 0.0230(19) 0.0221(16) 0.030(2) -0.0004(15) 0.0089(16) -0.0012(14)
C8 0.0234(19) 0.0232(17) 0.029(2) -0.0024(14) 0.0118(16) 0.0024(14)
C9 0.0202(18) 0.0274(18) 0.0279(19) 0.0005(14) 0.0101(15) -0.0004(14)
C10 0.0195(18) 0.0300(18) 0.0253(19) 0.0000(15) 0.0077(14) 0.0049(15)
C14 0.082(5) 0.070(4) 0.052(4) 0.015(3) 0.004(3) 0.019(4)
C15 0.282(17) 0.124(8) 0.081(6) -0.025(6) 0.014(8) -0.114(10)
C16 0.260(16) 0.238(13) 0.065(6) 0.045(7) 0.064(8) 0.167(12)
N1 0.0271(17) 0.0249(15) 0.0360(19) -0.0008(14) 0.0202(15) 0.0015(13)
N2 0.0258(17) 0.0234(15) 0.042(2) -0.0028(14) 0.0204(16) -0.0003(13)
N3 0.0284(18) 0.0274(16) 0.042(2) -0.0060(15) 0.0237(16) -0.0010(14)
N4 0.0290(19) 0.0287(17) 0.048(2) -0.0061(15) 0.0262(16) -0.0026(14)
N6 0.131(6) 0.044(3) 0.045(3) 0.004(2) 0.004(3) 0.009(3)
O1 0.0265(14) 0.0202(12) 0.0367(15) -0.0004(11) 0.0183(12) 0.0005(11)
O2 0.0212(13) 0.0228(12) 0.0305(14) -0.0015(10) 0.0104(11) 0.0019(10)
O3 0.0268(15) 0.0248(13) 0.0386(16) -0.0016(11) 0.0199(12) -0.0012(11)
O4 0.0202(13) 0.0297(13) 0.0285(14) 0.0023(11) 0.0107(11) -0.0029(10)
O5 0.0270(15) 0.0222(13) 0.0416(16) -0.0008(11) 0.0195(13) 0.0004(11)
O6 0.0196(13) 0.0277(13) 0.0290(14) -0.0035(11) 0.0100(11) -0.0056(10)
O7 0.0259(14) 0.0242(12) 0.0362(15) -0.0003(11) 0.0194(12) 0.0030(11)
O8 0.0181(13) 0.0285(13) 0.0258(13) -0.0065(11) 0.0098(11) 0.0016(10)
O10 0.069(3) 0.060(2) 0.044(2) 0.0051(17) 0.007(2) 0.001(2)
Cu1 0.0258(3) 0.0235(2) 0.0406(3) -0.00210(19) 0.0202(2) -0.00039(18)
Cu2 0.0103(3) 0.0168(3) 0.0143(3) 0.000 0.000 -0.0039(2)
Cu3 0.0289(3) 0.0215(2) 0.0445(3) -0.0029(2) 0.0248(2) -0.00082(19)
Cu4 0.0086(2) 0.0153(2) 0.0168(3) -0.0012(2) 0.000 0.000
O9 0.051(2) 0.061(2) 0.053(2) 0.0066(19) -0.0006(19) 0.0036(19)
C11 0.062(4) 0.060(3) 0.061(4) -0.002(3) 0.007(3) -0.004(3)
C12 0.148(9) 0.076(5) 0.076(5) 0.009(4) -0.015(5) -0.025(6)
C13 0.075(5) 0.099(6) 0.080(5) 0.011(4) -0.027(4) 0.000(4)
N5 0.075(4) 0.068(3) 0.049(3) 0.005(2) -0.003(3) -0.004(3)
O12 0.058(6) 0.153(11) 0.041(6) 0.016(6) -0.010(4) -0.031(7)
C20 0.058(6) 0.153(11) 0.041(6) 0.016(6) -0.010(4) -0.031(7)
C21 0.058(6) 0.153(11) 0.041(6) 0.016(6) -0.010(4) -0.031(7)
C22 0.058(6) 0.153(11) 0.041(6) 0.016(6) -0.010(4) -0.031(7)
N8 0.058(6) 0.153(11) 0.041(6) 0.016(6) -0.010(4) -0.031(7)
O11 0.081(3) 0.089(3) 0.105(3) 0.000 0.000 -0.002(3)
C17 0.081(3) 0.089(3) 0.105(3) 0.000 0.000 -0.002(3)
C18 0.081(3) 0.089(3) 0.105(3) 0.000 0.000 -0.002(3)
C19 0.081(3) 0.089(3) 0.105(3) 0.000 0.000 -0.002(3)
N7 0.081(3) 0.089(3) 0.105(3) 0.000 0.000 -0.002(3)

loop_
_atom_type_symbol
_atom_type_description
_atom_type_scat_dispersion_real
_atom_type_scat_dispersion_imag
_atom_type_scat_source
C C 0.0033 0.0016 'International Tables Vol C Tables 4.2.6.8 and 6.1.1.4'
H H 0.0000 0.0000 'International Tables Vol C Tables 4.2.6.8 and 6.1.1.4'
N N 0.0061 0.0033 'International Tables Vol C Tables 4.2.6.8 and 6.1.1.4'
O O 0.0106 0.0060 'International Tables Vol C Tables 4.2.6.8 and 6.1.1.4'
Cu Cu 0.3201 1.2651 'International Tables Vol C Tables 4.2.6.8 and 6.1.1.4'

loop_
_geom_angle_atom_site_label_1
_geom_angle_atom_site_label_2
_geom_angle_atom_site_label_3
_geom_angle
_geom_angle_site_symmetry_1
_geom_angle_site_symmetry_3
N2 C1 C2 109.7(3) . .
N2 C1 C4 111.2(3) . .
C2 C1 C4 139.1(3) . .
C1 C2 C3 103.2(3) . .
C1 C2 H2 128.4 . .
C3 C2 H2 128.4 . .
N1 C3 C2 109.9(3) . .
N1 C3 C5 112.1(3) . .
C2 C3 C5 137.9(3) . .
O2 C4 O1 124.2(3) . .
O2 C4 C1 119.5(3) . .
O1 C4 C1 116.2(3) . .
O4 C5 O3 125.5(3) . .
O4 C5 C3 117.8(3) . .
O3 C5 C3 116.6(3) . .
N4 C6 C7 109.1(3) . .
N4 C6 C9 112.0(3) . .
C7 C6 C9 138.9(4) . .
C8 C7 C6 103.6(3) . .
C8 C7 H7 128.2 . .
C6 C7 H7 128.2 . .
N3 C8 C7 109.4(3) . .
N3 C8 C10 111.2(3) . .
C7 C8 C10 139.0(3) . .
O6 C9 O5 124.6(3) . .
O6 C9 C6 119.3(3) . .
O5 C9 C6 116.0(3) . .
O8 C10 O7 124.5(3) . .
O8 C10 C8 119.4(3) . .
O7 C10 C8 116.1(3) . .
O10 C14 N6 122.8(7) . .
O10 C14 H14 118.6 . .
N6 C14 H14 118.6 . .
N6 C15 H15A 109.5 . .
N6 C15 H15B 109.5 . .
H15A C15 H15B 109.5 . .
N6 C15 H15C 109.5 . .
H15A C15 H15C 109.5 . .
H15B C15 H15C 109.5 . .
N6 C16 H16A 109.5 . .
N6 C16 H16B 109.5 . .
H16A C16 H16B 109.5 . .
N6 C16 H16C 109.5 . .
H16A C16 H16C 109.5 . .
H16B C16 H16C 109.5 . .
N2 N1 C3 109.0(3) . .
N2 N1 Cu1 133.7(3) . .
C3 N1 Cu1 116.6(2) . .
N1 N2 C1 108.2(3) . .
N1 N2 Cu3 133.5(3) . .
C1 N2 Cu3 117.1(3) . .
N4 N3 C8 108.7(3) . .
N4 N3 Cu1 133.6(3) . .
C8 N3 Cu1 117.4(3) . .
N3 N4 C6 109.1(3) . .
N3 N4 Cu3 133.3(3) . .
C6 N4 Cu3 116.7(3) . .
C14 N6 C15 116.9(7) . .
C14 N6 C16 120.5(9) . .
C15 N6 C16 122.1(8) . .
C4 O1 Cu3 114.4(2) . .
C4 O2 Cu4 108.7(2) . .
C5 O3 Cu1 114.0(2) . .
C5 O4 Cu2 120.8(2) . .
C9 O5 Cu3 114.3(2) . .
C9 O6 Cu4 115.3(2) . 5_676
C10 O7 Cu1 115.0(2) . .
C10 O8 Cu2 110.8(2) . 7_565
C14 O10 Cu3 107.1(4) . .
N1 Cu1 N3 92.42(13) . .
N1 Cu1 O7 162.79(15) . .
N3 Cu1 O7 80.22(12) . .
N1 Cu1 O3 80.55(12) . .
N3 Cu1 O3 163.58(15) . .
O7 Cu1 O3 102.29(11) . .
N1 Cu1 O9 98.76(16) . .
N3 Cu1 O9 95.69(16) . .
O7 Cu1 O9 97.45(13) . .
O3 Cu1 O9 100.01(14) . .
O4 Cu2 O4 88.86(17) 6_557 .
O4 Cu2 O8 177.82(11) 6_557 7
O4 Cu2 O8 91.41(12) . 7
O4 Cu2 O8 91.41(12) 6_557 4_546
O4 Cu2 O8 177.82(11) . 4_546
O8 Cu2 O8 88.24(17) 7 4_546
N2 Cu3 N4 92.95(13) . .
N2 Cu3 O5 166.79(14) . .
N4 Cu3 O5 80.48(12) . .
N2 Cu3 O1 80.33(12) . .
N4 Cu3 O1 167.15(15) . .
O5 Cu3 O1 103.77(10) . .
N2 Cu3 O10 101.33(17) . .
N4 Cu3 O10 102.52(17) . .
O5 Cu3 O10 91.32(14) . .
O1 Cu3 O10 89.60(14) . .
O6 Cu4 O6 90.88(17) 7_655 5_676
O6 Cu4 O2 172.82(10) 7_655 3_566
O6 Cu4 O2 91.33(12) 5_676 3_566
O6 Cu4 O2 91.33(12) 7_655 .
O6 Cu4 O2 172.82(10) 5_676 .
O2 Cu4 O2 87.30(17) 3_566 .
C11 O9 Cu1 118.4(4) . .
O9 C11 N5 124.4(5) . .
O9 C11 H11 117.8 . .
N5 C11 H11 117.8 . .
N5 C12 H12A 109.5 . .
N5 C12 H12B 109.5 . .
H12A C12 H12B 109.5 . .
N5 C12 H12C 109.5 . .
H12A C12 H12C 109.5 . .
H12B C12 H12C 109.5 . .
N5 C13 H13A 109.5 . .
N5 C13 H13B 109.5 . .
H13A C13 H13B 109.5 . .
N5 C13 H13C 109.5 . .
H13A C13 H13C 109.5 . .
H13B C13 H13C 109.5 . .
C11 N5 C13 119.3(5) . .
C11 N5 C12 120.4(5) . .
C13 N5 C12 120.3(5) . .
O12 C20 N8 124.9(7) . .
O12 C20 C22 151.4(14) . 6_557
O12 C20 H20 117.6 . .
N8 C20 H20 117.6 . .
C22 C20 H20 85.8 6_557 .
N8 C21 H21A 109.5 . .
N8 C21 H21B 109.5 . .
H21A C21 H21B 109.5 . .
N8 C21 H21C 109.5 . .
H21A C21 H21C 109.5 . .
H21B C21 H21C 109.5 . .
N8 C22 H22A 109.5 . .
N8 C22 H22B 109.5 . .
H22A C22 H22B 109.5 . .
N8 C22 H22C 109.5 . .
H22A C22 H22C 109.5 . .
H22B C22 H22C 109.5 . .
C20 N8 C22 118.8(6) . .
C20 N8 C21 120.3(6) . .
C22 N8 C21 120.2(6) . .
O11 C17 N7 122.2(8) . .
O11 C17 H17 118.9 . .
N7 C17 H17 118.9 . .
N7 C18 H18A 109.5 . .
N7 C18 H18B 109.5 . .
H18A C18 H18B 109.5 . .
N7 C18 H18C 109.5 . .
H18A C18 H18C 109.5 . .
H18B C18 H18C 109.5 . .
N7 C19 H19A 109.5 . .
N7 C19 H19B 109.5 . .
H19A C19 H19B 109.5 . .
N7 C19 H19C 109.5 . .
H19A C19 H19C 109.5 . .
H19B C19 H19C 109.5 . .
C17 N7 C19 119.3(7) . .
C17 N7 C18 119.2(7) . .
C19 N7 C18 121.5(7) . .

loop_
_geom_bond_atom_site_label_1
_geom_bond_atom_site_label_2
_geom_bond_distance
_geom_bond_site_symmetry_2
C1 N2 1.355(5) .
C1 C2 1.395(5) .
C1 C4 1.491(5) .
C2 C3 1.400(5) .
C2 H2 0.9300 .
C3 N1 1.339(5) .
C3 C5 1.489(5) .
C4 O2 1.260(4) .
C4 O1 1.264(4) .
C5 O4 1.249(4) .
C5 O3 1.259(4) .
C6 N4 1.337(5) .
C6 C7 1.398(5) .
C6 C9 1.496(5) .
C7 C8 1.389(5) .
C7 H7 0.9300 .
C8 N3 1.341(5) .
C8 C10 1.495(5) .
C9 O6 1.244(4) .
C9 O5 1.267(4) .
C10 O8 1.254(4) .
C10 O7 1.270(5) .
C14 O10 1.261(8) .
C14 N6 1.308(8) .
C14 H14 0.9300 .
C15 N6 1.440(13) .
C15 H15A 0.9600 .
C15 H15B 0.9600 .
C15 H15C 0.9600 .
C16 N6 1.519(12) .
C16 H16A 0.9600 .
C16 H16B 0.9600 .
C16 H16C 0.9600 .
N1 N2 1.331(4) .
N1 Cu1 1.931(3) .
N2 Cu3 1.921(3) .
N3 N4 1.322(4) .
N3 Cu1 1.936(3) .
N4 Cu3 1.937(3) .
O1 Cu3 2.030(3) .
O2 Cu4 1.955(3) .
O3 Cu1 2.025(3) .
O4 Cu2 1.932(3) .
O5 Cu3 2.024(3) .
O6 Cu4 1.942(3) 5_676
O7 Cu1 2.007(3) .
O8 Cu2 1.954(2) 7_565
O10 Cu3 2.214(4) .
Cu1 O9 2.253(4) .
Cu2 O4 1.932(3) 6_557
Cu2 O8 1.954(2) 7
Cu2 O8 1.954(2) 4_546
Cu4 O6 1.942(3) 7_655
Cu4 O6 1.942(3) 5_676
Cu4 O2 1.955(3) 3_566
O9 C11 1.286(6) .
C11 N5 1.294(7) .
C11 H11 0.9300 .
C12 N5 1.431(7) .
C12 H12A 0.9600 .
C12 H12B 0.9600 .
C12 H12C 0.9600 .
C13 N5 1.423(8) .
C13 H13A 0.9600 .
C13 H13B 0.9600 .
C13 H13C 0.9600 .
O12 C20 1.284(6) .
C20 N8 1.294(7) .
C20 C22 1.95(3) 6_557
C20 H20 0.9300 .
C21 N8 1.430(8) .
C21 H21A 0.9600 .
C21 H21B 0.9600 .
C21 H21C 0.9600 .
C22 N8 1.424(8) .
C22 H22A 0.9600 .
C22 H22B 0.9600 .
C22 H22C 0.9600 .
O11 C17 1.285(7) .
C17 N7 1.305(8) .
C17 H17 0.9300 .
C18 N7 1.431(8) .
C18 H18A 0.9600 .
C18 H18B 0.9600 .
C18 H18C 0.9600 .
C19 N7 1.424(8) .
C19 H19A 0.9600 .
C19 H19B 0.9600 .
C19 H19C 0.9600 .
